data_2223900
loop_
_publ_author_name
'Johns, Paul M.'
'Roper, Warren R.'
'Woodgate, Scott D.'
'Wright, L. James'

_publ_section_title Carbonylchlorido(1-methylsulfanylpenta-1,3-dien-1-yl-5-ylidene)bis(triphenylphosphane)osmium(II)
_journal_coeditor_code LH2916
_journal_issue 11
_journal_name_full 'Acta Crystallographica Section E'
_journal_page_first m1319
_journal_paper_doi 10.1107/S1600536809039695
_journal_volume 65
_journal_year 2009
_chemical_formula_iupac '[Os (C6 H7 S) Cl (C18 H15 P)2 (C O)]'
_chemical_formula_moiety 'C43 H37 Cl O Os P2 S'
_chemical_formula_sum 'C43 H37 Cl O Os P2 S'
_chemical_formula_weight 889.38
_chemical_name_systematic
;
Carbonylchlorido(1-methylsulfanylpenta-1,3-dien-1-yl-5-
ylidene)bis(triphenylphosphane)osmium(II)
;
_space_group_IT_number 14
_symmetry_cell_setting monoclinic
_symmetry_space_group_name_Hall '-P 2yn'
_symmetry_space_group_name_H-M 'P 1 21/n 1'
_atom_sites_solution_hydrogens geom
_atom_sites_solution_primary direct
_atom_sites_solution_secondary difmap
_audit_creation_method SHELXL-97
_cell_angle_alpha 90.00
_cell_angle_beta 109.9780(10)
_cell_angle_gamma 90.00
_cell_formula_units_Z 4
_cell_length_a 13.55650(10)
_cell_length_b 15.7136(2)
_cell_length_c 18.2264(3)
_cell_measurement_reflns_used 8192
_cell_measurement_temperature 203(2)
_cell_measurement_theta_max 28.26
_cell_measurement_theta_min 1.63
_cell_volume 3648.97(8)
_computing_cell_refinement 'SAINT (Siemens, 1995)'
_computing_data_collection 'SMART (Siemens, 1995)'
_computing_data_reduction 'SAINT (Siemens, 1995)'
_computing_molecular_graphics 'ORTEP-3 for Windows (Farrugia, 1997)'
_computing_publication_material 'WinGX (Farrugia, 1999)'
_computing_structure_refinement 'SHELXL97 (Sheldrick, 2008)'
_computing_structure_solution 'SHELXS97 (Sheldrick, 2008)'
_diffrn_ambient_temperature 203(2)
_diffrn_measured_fraction_theta_full 0.981
_diffrn_measured_fraction_theta_max 0.981
_diffrn_measurement_device_type 'Siemens SMART CCD area-detector'
_diffrn_measurement_method \w
_diffrn_radiation_monochromator graphite
_diffrn_radiation_source 'fine-focus sealed tube'
_diffrn_radiation_type MoK\a
_diffrn_radiation_wavelength 0.71073
_diffrn_reflns_av_R_equivalents 0.0226
_diffrn_reflns_av_sigmaI/netI 0.0271
_diffrn_reflns_limit_h_max 16
_diffrn_reflns_limit_h_min -17
_diffrn_reflns_limit_k_max 19
_diffrn_reflns_limit_k_min 0
_diffrn_reflns_limit_l_max 23
_diffrn_reflns_limit_l_min 0
_diffrn_reflns_number 22209
_diffrn_reflns_theta_full 27.00
_diffrn_reflns_theta_max 27.00
_diffrn_reflns_theta_min 1.63
_exptl_absorpt_coefficient_mu 3.747
_exptl_absorpt_correction_T_max 0.738765
_exptl_absorpt_correction_T_min 0.490888
_exptl_absorpt_correction_type multi-scan
_exptl_absorpt_process_details '(SADABS; Sheldrick, 1996)'
_exptl_crystal_colour blue
_exptl_crystal_density_diffrn 1.619
_exptl_crystal_density_method 'not measured'
_exptl_crystal_description plates
_exptl_crystal_F_000 1768
_exptl_crystal_size_max 0.33
_exptl_crystal_size_mid 0.28
_exptl_crystal_size_min 0.11
_refine_diff_density_max 1.008
_refine_diff_density_min -0.526
_refine_ls_extinction_coef 0.00065(5)
_refine_ls_extinction_expression Fc^*^=kFc[1+0.001xFc^2^\l^3^/sin(2\q)]^-1/4^
_refine_ls_extinction_method 'SHELXL97 (Sheldrick, 2008)'
_refine_ls_goodness_of_fit_ref 1.011
_refine_ls_hydrogen_treatment constr
_refine_ls_matrix_type full
_refine_ls_number_parameters 444
_refine_ls_number_reflns 7812
_refine_ls_number_restraints 0
_refine_ls_restrained_S_all 1.011
_refine_ls_R_factor_all 0.0334
_refine_ls_R_factor_gt 0.0220
_refine_ls_shift/su_max 0.004
_refine_ls_shift/su_mean 0.000
_refine_ls_structure_factor_coef Fsqd
_refine_ls_weighting_details 'calc w=1/[\s^2^(Fo^2^)+(0.0268P)^2^+2.9139P] where P=(Fo^2^+2Fc^2^)/3'
_refine_ls_weighting_scheme calc
_refine_ls_wR_factor_gt 0.0545
_refine_ls_wR_factor_ref 0.0600
_reflns_number_gt 6032
_reflns_number_total 7812
_reflns_threshold_expression I>2\s(I)
_cod_data_source_file lh2916.cif
_cod_data_source_block I
_cod_original_sg_symbol_H-M 'P 21/n'
_cod_database_code 2223900
_cod_database_fobs_code 2223900

loop_
_symmetry_equiv_pos_as_xyz
'x, y, z'
'-x+1/2, y+1/2, -z+1/2'
'-x, -y, -z'
'x-1/2, -y-1/2, z-1/2'

loop_
_atom_site_type_symbol
_atom_site_label
_atom_site_fract_x
_atom_site_fract_y
_atom_site_fract_z
_atom_site_U_iso_or_equiv
_atom_site_adp_type
_atom_site_calc_flag
_atom_site_refinement_flags
_atom_site_occupancy
_atom_site_disorder_assembly
_atom_site_disorder_group
Os Os1 0.503721(7) 0.750195(6) 0.123794(5) 0.01728(5) Uani d . 1 . .
Cl Cl1 0.52137(6) 0.89985(5) 0.17787(4) 0.03293(16) Uani d . 1 . .
P P1 0.35379(5) 0.75535(4) 0.16571(4) 0.02055(14) Uani d . 1 . .
P P2 0.65608(5) 0.75710(4) 0.08534(4) 0.02050(14) Uani d . 1 . .
S S1 0.41485(6) 0.90387(5) 0.00041(4) 0.02726(15) Uani d . 1 . .
O O1 0.6180(2) 0.6574(2) 0.26956(18) 0.0572(7) Uani d . 1 . .
C C1 0.4083(2) 0.79638(18) 0.01381(16) 0.0235(6) Uani d . 1 . .
C C2 0.3413(2) 0.74700(19) -0.04778(18) 0.0314(7) Uani d . 1 . .
H H2A 0.2937 0.7754 -0.0907 0.038 Uiso calc R 1 . .
C C3 0.3422(2) 0.6598(2) -0.04821(18) 0.0351(7) Uani d . 1 . .
H H3A 0.2913 0.6336 -0.0909 0.042 Uiso calc R 1 . .
C C4 0.4089(3) 0.6051(2) 0.00668(19) 0.0353(7) Uani d . 1 . .
H H4A 0.4057 0.5466 -0.0047 0.042 Uiso calc R 1 . .
C C5 0.4789(2) 0.63212(18) 0.07632(18) 0.0280(6) Uani d . 1 . .
H H5A 0.5222 0.5893 0.1069 0.034 Uiso calc R 1 . .
C C6 0.5838(2) 0.6926(2) 0.2226(2) 0.0331(7) Uani d . 1 . .
C C7 0.3395(3) 0.9277(2) -0.10003(18) 0.0413(8) Uani d . 1 . .
H H7A 0.3550 0.9851 -0.1122 0.062 Uiso calc R 1 . .
H H7B 0.2652 0.9229 -0.1079 0.062 Uiso calc R 1 . .
H H7C 0.3577 0.8878 -0.1340 0.062 Uiso calc R 1 . .
C C11 0.3842(2) 0.76453(17) 0.27235(16) 0.0235(6) Uani d . 1 . .
C C12 0.3095(3) 0.7412(2) 0.30511(19) 0.0353(7) Uani d . 1 . .
H H12A 0.2436 0.7214 0.2727 0.042 Uiso calc R 1 . .
C C13 0.3310(3) 0.7467(2) 0.3850(2) 0.0426(9) Uani d . 1 . .
H H13A 0.2797 0.7303 0.4063 0.051 Uiso calc R 1 . .
C C14 0.4268(3) 0.7760(2) 0.43332(18) 0.0374(8) Uani d . 1 . .
H H14A 0.4411 0.7795 0.4875 0.045 Uiso calc R 1 . .
C C15 0.5017(2) 0.8001(2) 0.40201(17) 0.0326(7) Uani d . 1 . .
H H15A 0.5673 0.8203 0.4347 0.039 Uiso calc R 1 . .
C C16 0.4802(2) 0.79462(19) 0.32186(16) 0.0278(6) Uani d . 1 . .
H H16A 0.5316 0.8115 0.3008 0.033 Uiso calc R 1 . .
C C21 0.2689(2) 0.6613(2) 0.14554(17) 0.0290(7) Uani d . 1 . .
C C22 0.3159(3) 0.5816(2) 0.16040(18) 0.0359(7) Uani d . 1 . .
H H22A 0.3894 0.5775 0.1759 0.043 Uiso calc R 1 . .
C C23 0.2570(3) 0.5082(2) 0.1529(2) 0.0493(10) Uani d . 1 . .
H H23A 0.2900 0.4547 0.1634 0.059 Uiso calc R 1 . .
C C24 0.1479(3) 0.5146(3) 0.1294(2) 0.0570(12) Uani d . 1 . .
H H24A 0.1070 0.4652 0.1243 0.068 Uiso calc R 1 . .
C C25 0.1005(3) 0.5922(3) 0.1140(2) 0.0549(11) Uani d . 1 . .
H H25A 0.0270 0.5958 0.0976 0.066 Uiso calc R 1 . .
C C26 0.1597(3) 0.6659(2) 0.12214(19) 0.0406(8) Uani d . 1 . .
H H26A 0.1262 0.7192 0.1119 0.049 Uiso calc R 1 . .
C C31 0.2631(2) 0.8443(2) 0.12691(16) 0.0253(6) Uani d . 1 . .
C C32 0.2611(2) 0.9141(2) 0.17292(19) 0.0314(7) Uani d . 1 . .
H H32A 0.3027 0.9141 0.2261 0.038 Uiso calc R 1 . .
C C33 0.1988(3) 0.9836(2) 0.1415(2) 0.0401(8) Uani d . 1 . .
H H33A 0.1983 1.0304 0.1734 0.048 Uiso calc R 1 . .
C C34 0.1374(2) 0.9848(2) 0.0637(2) 0.0428(9) Uani d . 1 . .
H H34A 0.0958 1.0326 0.0424 0.051 Uiso calc R 1 . .
C C35 0.1373(2) 0.9154(2) 0.0172(2) 0.0409(8) Uani d . 1 . .
H H35A 0.0947 0.9157 -0.0357 0.049 Uiso calc R 1 . .
C C36 0.1997(2) 0.8454(2) 0.04829(18) 0.0335(7) Uani d . 1 . .
H H36A 0.1994 0.7984 0.0163 0.040 Uiso calc R 1 . .
C C41 0.6232(2) 0.78681(19) -0.01726(16) 0.0249(6) Uani d . 1 . .
C C42 0.5683(2) 0.7288(2) -0.07572(18) 0.0325(7) Uani d . 1 . .
H H42A 0.5528 0.6740 -0.0622 0.039 Uiso calc R 1 . .
C C43 0.5370(3) 0.7532(2) -0.1540(2) 0.0442(9) Uani d . 1 . .
H H43A 0.5027 0.7138 -0.1932 0.053 Uiso calc R 1 . .
C C44 0.5558(3) 0.8340(3) -0.1742(2) 0.0459(9) Uani d . 1 . .
H H44A 0.5347 0.8497 -0.2271 0.055 Uiso calc R 1 . .
C C45 0.6055(3) 0.8925(2) -0.1170(2) 0.0426(9) Uani d . 1 . .
H H45A 0.6161 0.9485 -0.1309 0.051 Uiso calc R 1 . .
C C46 0.6399(2) 0.8687(2) -0.03906(19) 0.0321(7) Uani d . 1 . .
H H46A 0.6749 0.9085 -0.0005 0.038 Uiso calc R 1 . .
C C51 0.7660(2) 0.82842(19) 0.13641(17) 0.0265(6) Uani d . 1 . .
C C52 0.7716(2) 0.8719(2) 0.2035(2) 0.0363(8) Uani d . 1 . .
H H52A 0.7183 0.8653 0.2252 0.044 Uiso calc R 1 . .
C C53 0.8567(3) 0.9258(2) 0.2393(2) 0.0502(10) Uani d . 1 . .
H H53A 0.8599 0.9559 0.2846 0.060 Uiso calc R 1 . .
C C54 0.9353(3) 0.9348(2) 0.2086(2) 0.0512(10) Uani d . 1 . .
H H54A 0.9913 0.9723 0.2321 0.061 Uiso calc R 1 . .
C C55 0.9324(3) 0.8887(3) 0.1431(2) 0.0523(10) Uani d . 1 . .
H H55A 0.9878 0.8931 0.1233 0.063 Uiso calc R 1 . .
C C56 0.8481(3) 0.8365(2) 0.1071(2) 0.0413(8) Uani d . 1 . .
H H56A 0.8458 0.8060 0.0623 0.050 Uiso calc R 1 . .
C C61 0.7313(2) 0.65751(18) 0.09802(17) 0.0233(6) Uani d . 1 . .
C C62 0.7491(2) 0.6108(2) 0.03920(18) 0.0320(7) Uani d . 1 . .
H H62A 0.7202 0.6292 -0.0129 0.038 Uiso calc R 1 . .
C C63 0.8093(3) 0.5370(2) 0.0568(2) 0.0389(8) Uani d . 1 . .
H H63A 0.8204 0.5057 0.0164 0.047 Uiso calc R 1 . .
C C64 0.8526(2) 0.5094(2) 0.13256(19) 0.0334(7) Uani d . 1 . .
H H64A 0.8927 0.4592 0.1440 0.040 Uiso calc R 1 . .
C C65 0.8371(3) 0.5558(2) 0.19159(19) 0.0364(7) Uani d . 1 . .
H H65A 0.8668 0.5375 0.2436 0.044 Uiso calc R 1 . .
C C66 0.7779(2) 0.6290(2) 0.17438(18) 0.0353(7) Uani d . 1 . .
H H66A 0.7688 0.6606 0.2153 0.042 Uiso calc R 1 . .

loop_
_atom_site_aniso_label
_atom_site_aniso_U_11
_atom_site_aniso_U_22
_atom_site_aniso_U_33
_atom_site_aniso_U_12
_atom_site_aniso_U_13
_atom_site_aniso_U_23
Os1 0.01787(6) 0.01638(6) 0.01841(6) -0.00104(4) 0.00725(4) 0.00086(4)
Cl1 0.0314(4) 0.0327(4) 0.0342(4) -0.0012(3) 0.0105(3) 0.0008(3)
P1 0.0185(3) 0.0244(4) 0.0191(3) -0.0022(3) 0.0069(3) 0.0012(3)
P2 0.0199(3) 0.0218(4) 0.0214(3) -0.0007(3) 0.0091(3) 0.0001(3)
S1 0.0287(4) 0.0259(4) 0.0262(4) 0.0020(3) 0.0081(3) 0.0052(3)
O1 0.0490(16) 0.068(2) 0.0625(19) 0.0120(15) 0.0288(15) 0.0092(16)
C1 0.0216(13) 0.0274(15) 0.0245(14) -0.0001(11) 0.0117(11) 0.0008(12)
C2 0.0269(14) 0.0362(17) 0.0276(15) -0.0031(13) 0.0048(12) -0.0002(13)
C3 0.0302(16) 0.0405(19) 0.0320(17) -0.0140(14) 0.0072(13) -0.0079(14)
C4 0.0419(18) 0.0235(15) 0.0453(19) -0.0079(14) 0.0210(15) -0.0047(14)
C5 0.0300(15) 0.0228(14) 0.0366(17) -0.0020(12) 0.0187(13) -0.0002(12)
C6 0.0261(16) 0.0375(19) 0.0424(19) -0.0048(14) 0.0207(15) -0.0094(15)
C7 0.049(2) 0.044(2) 0.0268(16) 0.0060(16) 0.0071(15) 0.0135(14)
C11 0.0260(14) 0.0235(14) 0.0205(13) -0.0003(11) 0.0073(11) 0.0017(11)
C12 0.0294(15) 0.051(2) 0.0290(16) -0.0121(14) 0.0145(13) -0.0062(14)
C13 0.0410(18) 0.064(3) 0.0313(17) -0.0146(17) 0.0228(15) -0.0024(16)
C14 0.0458(19) 0.0481(19) 0.0208(15) -0.0048(16) 0.0143(14) -0.0001(14)
C15 0.0336(17) 0.0376(18) 0.0224(15) -0.0039(13) 0.0041(13) 0.0000(13)
C16 0.0281(15) 0.0322(16) 0.0240(14) -0.0053(13) 0.0101(12) 0.0019(12)
C21 0.0314(15) 0.0355(17) 0.0206(14) -0.0126(13) 0.0096(12) -0.0002(12)
C22 0.0433(19) 0.0350(18) 0.0321(17) -0.0121(15) 0.0166(15) 0.0006(14)
C23 0.079(3) 0.0332(19) 0.040(2) -0.0201(19) 0.0262(19) 0.0002(16)
C24 0.070(3) 0.061(3) 0.037(2) -0.043(2) 0.0148(19) -0.0004(19)
C25 0.0381(19) 0.078(3) 0.043(2) -0.030(2) 0.0065(16) 0.006(2)
C26 0.0288(16) 0.052(2) 0.0386(19) -0.0146(15) 0.0088(14) 0.0055(16)
C31 0.0167(12) 0.0344(17) 0.0274(15) 0.0017(12) 0.0107(11) 0.0069(12)
C32 0.0275(15) 0.0335(17) 0.0340(16) 0.0028(13) 0.0116(13) 0.0033(14)
C33 0.0327(17) 0.0363(19) 0.054(2) 0.0054(14) 0.0179(16) 0.0041(16)
C34 0.0255(16) 0.043(2) 0.062(2) 0.0101(14) 0.0178(16) 0.0202(18)
C35 0.0217(15) 0.064(2) 0.0350(18) 0.0087(15) 0.0067(13) 0.0186(17)
C36 0.0256(15) 0.0463(19) 0.0299(16) 0.0022(14) 0.0110(13) 0.0041(14)
C41 0.0243(14) 0.0291(15) 0.0246(14) 0.0035(12) 0.0127(12) 0.0050(12)
C42 0.0258(15) 0.0433(18) 0.0278(16) -0.0019(13) 0.0084(13) 0.0027(13)
C43 0.0329(17) 0.071(3) 0.0270(16) -0.0006(17) 0.0081(14) -0.0040(17)
C44 0.0354(18) 0.073(3) 0.0328(18) 0.0145(18) 0.0162(15) 0.0186(18)
C45 0.0390(18) 0.048(2) 0.049(2) 0.0121(16) 0.0245(17) 0.0231(17)
C46 0.0315(16) 0.0301(16) 0.0377(17) 0.0078(13) 0.0158(14) 0.0064(13)
C51 0.0216(13) 0.0247(15) 0.0318(16) -0.0023(11) 0.0072(12) 0.0013(12)
C52 0.0231(15) 0.0390(19) 0.0425(19) 0.0009(13) 0.0057(14) -0.0112(15)
C53 0.0356(18) 0.045(2) 0.058(2) 0.0001(16) 0.0003(17) -0.0200(18)
C54 0.0326(18) 0.037(2) 0.072(3) -0.0124(15) 0.0012(18) -0.0025(19)
C55 0.0328(18) 0.066(3) 0.059(2) -0.0197(18) 0.0167(18) 0.008(2)
C56 0.0372(18) 0.051(2) 0.0406(19) -0.0133(16) 0.0191(16) -0.0053(16)
C61 0.0217(13) 0.0223(14) 0.0284(15) 0.0008(11) 0.0117(11) 0.0008(12)
C62 0.0350(16) 0.0359(17) 0.0262(15) 0.0035(14) 0.0117(13) 0.0004(13)
C63 0.0455(19) 0.0341(18) 0.0397(18) 0.0071(15) 0.0177(16) -0.0108(14)
C64 0.0316(16) 0.0246(15) 0.0435(19) 0.0037(13) 0.0120(14) 0.0012(14)
C65 0.0362(17) 0.0371(18) 0.0347(17) 0.0111(14) 0.0106(14) 0.0067(14)
C66 0.0381(18) 0.0425(19) 0.0258(16) 0.0130(14) 0.0118(14) 0.0029(14)

loop_
_atom_type_symbol
_atom_type_description
_atom_type_scat_dispersion_real
_atom_type_scat_dispersion_imag
_atom_type_scat_source
C C 0.0033 0.0016 'International Tables Vol C Tables 4.2.6.8 and 6.1.1.4'
H H 0.0000 0.0000 'International Tables Vol C Tables 4.2.6.8 and 6.1.1.4'
O O 0.0106 0.0060 'International Tables Vol C Tables 4.2.6.8 and 6.1.1.4'
P P 0.1023 0.0942 'International Tables Vol C Tables 4.2.6.8 and 6.1.1.4'
S S 0.1246 0.1234 'International Tables Vol C Tables 4.2.6.8 and 6.1.1.4'
Cl Cl 0.1484 0.1585 'International Tables Vol C Tables 4.2.6.8 and 6.1.1.4'
Os Os -1.2165 7.6030 'International Tables Vol C Tables 4.2.6.8 and 6.1.1.4'

loop_
_geom_angle_atom_site_label_1
_geom_angle_atom_site_label_2
_geom_angle_atom_site_label_3
_geom_angle_site_symmetry_1
_geom_angle_site_symmetry_3
_geom_angle
_geom_angle_publ_flag
C6 Os1 C5 . . 85.91(13) ?
C6 Os1 C1 . . 172.52(12) ?
C5 Os1 C1 . . 87.18(12) ?
C6 Os1 P2 . . 91.54(9) ?
C5 Os1 P2 . . 87.16(8) ?
C1 Os1 P2 . . 90.95(7) ?
C6 Os1 P1 . . 89.25(9) ?
C5 Os1 P1 . . 97.56(8) ?
C1 Os1 P1 . . 88.84(7) ?
P2 Os1 P1 . . 175.26(2) ?
C6 Os1 Cl1 . . 97.00(10) ?
C5 Os1 Cl1 . . 176.00(9) ?
C1 Os1 Cl1 . . 89.78(8) ?
P2 Os1 Cl1 . . 95.48(2) ?
P1 Os1 Cl1 . . 79.78(2) ?
C21 P1 C31 . . 104.19(15) ?
C21 P1 C11 . . 99.96(13) ?
C31 P1 C11 . . 103.00(13) ?
C21 P1 Os1 . . 116.76(10) ?
C31 P1 Os1 . . 115.50(9) ?
C11 P1 Os1 . . 115.31(10) ?
C41 P2 C61 . . 106.08(13) ?
C41 P2 C51 . . 103.53(14) ?
C61 P2 C51 . . 97.81(13) ?
C41 P2 Os1 . . 112.12(9) ?
C61 P2 Os1 . . 114.88(9) ?
C51 P2 Os1 . . 120.54(10) ?
C1 S1 C7 . . 108.06(15) ?
C2 C1 S1 . . 118.7(2) ?
C2 C1 Os1 . . 125.9(2) ?
S1 C1 Os1 . . 115.46(15) ?
C3 C2 C1 . . 123.4(3) ?
C3 C2 H2A . . 118.3 ?
C1 C2 H2A . . 118.3 ?
C2 C3 C4 . . 128.2(3) ?
C2 C3 H3A . . 115.9 ?
C4 C3 H3A . . 115.9 ?
C5 C4 C3 . . 123.3(3) ?
C5 C4 H4A . . 118.3 ?
C3 C4 H4A . . 118.3 ?
C4 C5 Os1 . . 130.0(2) ?
C4 C5 H5A . . 115.0 ?
Os1 C5 H5A . . 115.0 ?
O1 C6 Os1 . . 172.7(4) ?
S1 C7 H7A . . 109.5 ?
S1 C7 H7B . . 109.5 ?
H7A C7 H7B . . 109.5 ?
S1 C7 H7C . . 109.5 ?
H7A C7 H7C . . 109.5 ?
H7B C7 H7C . . 109.5 ?
C12 C11 C16 . . 118.0(3) ?
C12 C11 P1 . . 119.8(2) ?
C16 C11 P1 . . 122.1(2) ?
C13 C12 C11 . . 120.8(3) ?
C13 C12 H12A . . 119.6 ?
C11 C12 H12A . . 119.6 ?
C14 C13 C12 . . 120.4(3) ?
C14 C13 H13A . . 119.8 ?
C12 C13 H13A . . 119.8 ?
C13 C14 C15 . . 119.7(3) ?
C13 C14 H14A . . 120.1 ?
C15 C14 H14A . . 120.1 ?
C14 C15 C16 . . 119.9(3) ?
C14 C15 H15A . . 120.1 ?
C16 C15 H15A . . 120.1 ?
C11 C16 C15 . . 121.1(3) ?
C11 C16 H16A . . 119.4 ?
C15 C16 H16A . . 119.4 ?
C22 C21 C26 . . 118.4(3) ?
C22 C21 P1 . . 118.3(2) ?
C26 C21 P1 . . 123.2(3) ?
C23 C22 C21 . . 121.5(3) ?
C23 C22 H22A . . 119.3 ?
C21 C22 H22A . . 119.3 ?
C22 C23 C24 . . 119.1(4) ?
C22 C23 H23A . . 120.5 ?
C24 C23 H23A . . 120.5 ?
C25 C24 C23 . . 120.2(3) ?
C25 C24 H24A . . 119.9 ?
C23 C24 H24A . . 119.9 ?
C24 C25 C26 . . 120.7(4) ?
C24 C25 H25A . . 119.7 ?
C26 C25 H25A . . 119.7 ?
C25 C26 C21 . . 120.2(4) ?
C25 C26 H26A . . 119.9 ?
C21 C26 H26A . . 119.9 ?
C32 C31 C36 . . 118.5(3) ?
C32 C31 P1 . . 121.2(2) ?
C36 C31 P1 . . 120.1(2) ?
C33 C32 C31 . . 120.7(3) ?
C33 C32 H32A . . 119.6 ?
C31 C32 H32A . . 119.6 ?
C34 C33 C32 . . 120.5(3) ?
C34 C33 H33A . . 119.7 ?
C32 C33 H33A . . 119.7 ?
C33 C34 C35 . . 119.6(3) ?
C33 C34 H34A . . 120.2 ?
C35 C34 H34A . . 120.2 ?
C34 C35 C36 . . 120.3(3) ?
C34 C35 H35A . . 119.8 ?
C36 C35 H35A . . 119.8 ?
C35 C36 C31 . . 120.3(3) ?
C35 C36 H36A . . 119.8 ?
C31 C36 H36A . . 119.8 ?
C46 C41 C42 . . 118.7(3) ?
C46 C41 P2 . . 121.5(2) ?
C42 C41 P2 . . 119.4(2) ?
C43 C42 C41 . . 119.6(3) ?
C43 C42 H42A . . 120.2 ?
C41 C42 H42A . . 120.2 ?
C44 C43 C42 . . 120.6(3) ?
C44 C43 H43A . . 119.7 ?
C42 C43 H43A . . 119.7 ?
C43 C44 C45 . . 120.1(3) ?
C43 C44 H44A . . 119.9 ?
C45 C44 H44A . . 119.9 ?
C44 C45 C46 . . 120.0(3) ?
C44 C45 H45A . . 120.0 ?
C46 C45 H45A . . 120.0 ?
C45 C46 C41 . . 120.9(3) ?
C45 C46 H46A . . 119.6 ?
C41 C46 H46A . . 119.6 ?
C52 C51 C56 . . 119.0(3) ?
C52 C51 P2 . . 122.6(2) ?
C56 C51 P2 . . 118.4(2) ?
C51 C52 C53 . . 119.9(3) ?
C51 C52 H52A . . 120.0 ?
C53 C52 H52A . . 120.0 ?
C54 C53 C52 . . 120.4(4) ?
C54 C53 H53A . . 119.8 ?
C52 C53 H53A . . 119.8 ?
C53 C54 C55 . . 120.0(3) ?
C53 C54 H54A . . 120.0 ?
C55 C54 H54A . . 120.0 ?
C56 C55 C54 . . 119.7(3) ?
C56 C55 H55A . . 120.1 ?
C54 C55 H55A . . 120.1 ?
C55 C56 C51 . . 120.9(3) ?
C55 C56 H56A . . 119.5 ?
C51 C56 H56A . . 119.5 ?
C62 C61 C66 . . 117.6(3) ?
C62 C61 P2 . . 126.0(2) ?
C66 C61 P2 . . 116.3(2) ?
C61 C62 C63 . . 120.4(3) ?
C61 C62 H62A . . 119.8 ?
C63 C62 H62A . . 119.8 ?
C64 C63 C62 . . 120.7(3) ?
C64 C63 H63A . . 119.6 ?
C62 C63 H63A . . 119.6 ?
C63 C64 C65 . . 119.5(3) ?
C63 C64 H64A . . 120.2 ?
C65 C64 H64A . . 120.2 ?
C64 C65 C66 . . 119.9(3) ?
C64 C65 H65A . . 120.1 ?
C66 C65 H65A . . 120.1 ?
C65 C66 C61 . . 121.8(3) ?
C65 C66 H66A . . 119.1 ?
C61 C66 H66A . . 119.1 ?

loop_
_geom_bond_atom_site_label_1
_geom_bond_atom_site_label_2
_geom_bond_site_symmetry_2
_geom_bond_distance
_geom_bond_publ_flag
Os1 C6 . 1.976(4) ?
Os1 C1 . 2.109(3) y
Os1 C5 . 2.026(3) y
Os1 P2 . 2.3996(7) ?
Os1 P1 . 2.4047(7) ?
Os1 Cl1 . 2.5293(8) ?
P1 C21 . 1.832(3) ?
P1 C31 . 1.836(3) ?
P1 C11 . 1.850(3) ?
P2 C41 . 1.829(3) ?
P2 C61 . 1.839(3) ?
P2 C51 . 1.843(3) ?
S1 C1 . 1.713(3) ?
S1 C7 . 1.805(3) ?
O1 C6 . 0.992(4) ?
C1 C2 . 1.410(4) y
C2 C3 . 1.370(4) y
C2 H2A . 0.9400 ?
C3 C4 . 1.393(5) y
C3 H3A . 0.9400 ?
C4 C5 . 1.367(4) y
C4 H4A . 0.9400 ?
C5 H5A . 0.9400 ?
C7 H7A . 0.9700 ?
C7 H7B . 0.9700 ?
C7 H7C . 0.9700 ?
C11 C12 . 1.389(4) ?
C11 C16 . 1.389(4) ?
C12 C13 . 1.387(4) ?
C12 H12A . 0.9400 ?
C13 C14 . 1.376(5) ?
C13 H13A . 0.9400 ?
C14 C15 . 1.378(4) ?
C14 H14A . 0.9400 ?
C15 C16 . 1.391(4) ?
C15 H15A . 0.9400 ?
C16 H16A . 0.9400 ?
C21 C22 . 1.389(5) ?
C21 C26 . 1.395(4) ?
C22 C23 . 1.383(4) ?
C22 H22A . 0.9400 ?
C23 C24 . 1.395(6) ?
C23 H23A . 0.9400 ?
C24 C25 . 1.362(6) ?
C24 H24A . 0.9400 ?
C25 C26 . 1.388(5) ?
C25 H25A . 0.9400 ?
C26 H26A . 0.9400 ?
C31 C32 . 1.387(4) ?
C31 C36 . 1.397(4) ?
C32 C33 . 1.379(4) ?
C32 H32A . 0.9400 ?
C33 C34 . 1.378(5) ?
C33 H33A . 0.9400 ?
C34 C35 . 1.380(5) ?
C34 H34A . 0.9400 ?
C35 C36 . 1.385(4) ?
C35 H35A . 0.9400 ?
C36 H36A . 0.9400 ?
C41 C46 . 1.388(4) ?
C41 C42 . 1.406(4) ?
C42 C43 . 1.396(5) ?
C42 H42A . 0.9400 ?
C43 C44 . 1.371(5) ?
C43 H43A . 0.9400 ?
C44 C45 . 1.380(5) ?
C44 H44A . 0.9400 ?
C45 C46 . 1.388(4) ?
C45 H45A . 0.9400 ?
C46 H46A . 0.9400 ?
C51 C52 . 1.380(4) ?
C51 C56 . 1.394(4) ?
C52 C53 . 1.400(4) ?
C52 H52A . 0.9400 ?
C53 C54 . 1.370(6) ?
C53 H53A . 0.9400 ?
C54 C55 . 1.386(6) ?
C54 H54A . 0.9400 ?
C55 C56 . 1.378(5) ?
C55 H55A . 0.9400 ?
C56 H56A . 0.9400 ?
C61 C62 . 1.386(4) ?
C61 C66 . 1.391(4) ?
C62 C63 . 1.392(4) ?
C62 H62A . 0.9400 ?
C63 C64 . 1.373(5) ?
C63 H63A . 0.9400 ?
C64 C65 . 1.374(4) ?
C64 H64A . 0.9400 ?
C65 C66 . 1.376(4) ?
C65 H65A . 0.9400 ?
C66 H66A . 0.9400 ?
